data_2244218
loop_
_publ_author_name
'Brown, Loren C.'
'Ghiassi, Kamran B.'
'Fulton, Ashley C.'
'Thum, Matthew'

_publ_section_title
;
 Crystal structure of
 dibenzo[<i>c</i>,<i>e</i>]thiepine-5(7<i>H</i>)-thione
;
_journal_coeditor_code YK2177
_journal_issue 12
_journal_name_full 'Acta Crystallographica Section E'
_journal_page_first
;
;
_journal_paper_doi 10.1107/S2056989022010532
_journal_volume 78
_journal_year 2022
_chemical_formula_iupac 'C14 H10 S2'
_chemical_formula_moiety 'C14 H10 S2'
_chemical_formula_sum 'C14 H10 S2'
_chemical_formula_weight 242.34
_chemical_name_systematic
;
Dibenzo[<i>c</i>,<i>e</i>]thiepine-5(7<i>H</i>)-thione
;
_space_group_crystal_system orthorhombic
_space_group_IT_number 61
_space_group_name_Hall '-P 2ac 2ab'
_space_group_name_H-M_alt 'P b c a'
_atom_sites_solution_hydrogens geom
_atom_sites_solution_primary dual
_atom_sites_solution_secondary difmap
_audit_creation_method SHELXL-2018/3
_cell_angle_alpha 90
_cell_angle_beta 90
_cell_angle_gamma 90
_cell_formula_units_Z 8
_cell_length_a 7.84(7)
_cell_length_b 16.0(2)
_cell_length_c 18.51(12)
_cell_measurement_reflns_used 6808
_cell_measurement_temperature 100(2)
_cell_measurement_theta_max 27.46
_cell_measurement_theta_min 2.78
_cell_volume 2322(4)
_computing_cell_refinement
;
SAINT (Bruker, 2017)
;
_computing_data_collection
;
APEX3 (Bruker, 2017)
;
_computing_data_reduction
;
SAINT (Bruker, 2017)
;
_computing_publication_material
;
<i>OLEX2</i> (Dolomanov <i>et al.</i>,  2009)
;
_computing_structure_refinement
;
<i>SHELXL2018/3</i> (Sheldrick, 2015b)
;
_computing_structure_solution
;
<i>SHELXT2014/5</i> (Sheldrick, 2015a)
;
_diffrn_ambient_temperature 100(2)
_diffrn_detector_area_resol_mean 7.39
_diffrn_measured_fraction_theta_full 1.000
_diffrn_measured_fraction_theta_max 0.993
_diffrn_measurement_device_type 'Bruker D8'
_diffrn_measurement_method '\w and \f'
_diffrn_radiation_type MoK\a
_diffrn_radiation_wavelength 0.71076
_diffrn_reflns_av_R_equivalents 0.0590
_diffrn_reflns_av_unetI/netI 0.0268
_diffrn_reflns_limit_h_max 10
_diffrn_reflns_limit_h_min -10
_diffrn_reflns_limit_k_max 20
_diffrn_reflns_limit_k_min -20
_diffrn_reflns_limit_l_max 24
_diffrn_reflns_limit_l_min -24
_diffrn_reflns_number 30500
_diffrn_reflns_theta_full 25.243
_diffrn_reflns_theta_max 27.584
_diffrn_reflns_theta_min 2.554
_diffrn_source microsource
_exptl_absorpt_coefficient_mu 0.425
_exptl_absorpt_correction_T_max 0.4305
_exptl_absorpt_correction_T_min 0.3841
_exptl_absorpt_correction_type multi-scan
_exptl_absorpt_process_details
;
(<i>SADABS</i>; Krause <i>et al.</i>, 2015)
;
_exptl_crystal_colour pink
_exptl_crystal_density_diffrn 1.390
_exptl_crystal_description block
_exptl_crystal_F_000 1008
_exptl_crystal_size_max 0.170
_exptl_crystal_size_mid 0.140
_exptl_crystal_size_min 0.090
_refine_diff_density_max 0.421
_refine_diff_density_min -0.280
_refine_ls_extinction_method none
_refine_ls_goodness_of_fit_ref 1.042
_refine_ls_hydrogen_treatment constr
_refine_ls_matrix_type full
_refine_ls_number_parameters 145
_refine_ls_number_reflns 2664
_refine_ls_number_restraints 0
_refine_ls_restrained_S_all 1.042
_refine_ls_R_factor_all 0.0508
_refine_ls_R_factor_gt 0.0360
_refine_ls_shift/su_max 0.001
_refine_ls_shift/su_mean 0.000
_refine_ls_structure_factor_coef Fsqd
_refine_ls_weighting_details 'w=1/[\s^2^(Fo^2^)+(0.0379P)^2^+1.9590P] where P=(Fo^2^+2Fc^2^)/3'
_refine_ls_weighting_scheme calc
_refine_ls_wR_factor_gt 0.0810
_refine_ls_wR_factor_ref 0.0875
_reflns_number_gt 2154
_reflns_number_total 2664
_reflns_threshold_expression 'I > 2\s(I)'
_cod_data_source_file yk2177sup1.cif
_cod_data_source_block I
_cod_original_cell_volume 232E1(4)
_cod_database_code 2244218
_shelx_space_group_comment
;
The symmetry employed for this shelxl refinement is uniquely defined
by the following loop, which should always be used as a source of
symmetry information in preference to the above space-group names.
They are only intended as comments.
;
_shelx_estimated_absorpt_t_min 0.931
_shelx_estimated_absorpt_t_max 0.963

loop_
_space_group_symop_operation_xyz
'x, y, z'
'-x+1/2, -y, z+1/2'
'-x, y+1/2, -z+1/2'
'x+1/2, -y+1/2, -z'
'-x, -y, -z'
'x-1/2, y, -z-1/2'
'x, -y-1/2, z-1/2'
'-x-1/2, y-1/2, z'

loop_
_atom_site_type_symbol
_atom_site_label
_atom_site_fract_x
_atom_site_fract_y
_atom_site_fract_z
_atom_site_U_iso_or_equiv
_atom_site_adp_type
_atom_site_calc_flag
_atom_site_occupancy
_atom_site_disorder_assembly
_atom_site_disorder_group
S S1 0.22706(6) 0.45127(3) 0.62216(3) 0.02342(14) Uani d 1 . .
S S2 0.55925(6) 0.43034(3) 0.68343(2) 0.01708(12) Uani d 1 . .
C C1 0.4180(2) 0.40955(11) 0.61419(10) 0.0146(4) Uani d 1 . .
C C2 0.4711(2) 0.36200(11) 0.54916(9) 0.0126(3) Uani d 1 . .
C C3 0.4331(2) 0.39856(11) 0.48215(10) 0.0151(4) Uani d 1 . .
H H3 0.378333 0.451651 0.480640 0.018 Uiso calc 1 . .
C C4 0.4742(2) 0.35855(12) 0.41837(10) 0.0171(4) Uani d 1 . .
H H4 0.453373 0.385195 0.373326 0.021 Uiso calc 1 . .
C C5 0.5463(2) 0.27895(12) 0.42054(10) 0.0170(4) Uani d 1 . .
H H5 0.573181 0.250763 0.376789 0.020 Uiso calc 1 . .
C C6 0.5790(2) 0.24074(12) 0.48594(9) 0.0146(4) Uani d 1 . .
H H6 0.624863 0.185631 0.486547 0.017 Uiso calc 1 . .
C C7 0.5458(2) 0.28150(11) 0.55145(9) 0.0119(3) Uani d 1 . .
C C8 0.5867(2) 0.23546(11) 0.61885(9) 0.0124(3) Uani d 1 . .
C C9 0.5363(2) 0.15165(11) 0.62688(9) 0.0147(4) Uani d 1 . .
H H9 0.468183 0.125926 0.590690 0.018 Uiso calc 1 . .
C C10 0.5849(2) 0.10611(12) 0.68701(10) 0.0171(4) Uani d 1 . .
H H10 0.549682 0.049405 0.691907 0.020 Uiso calc 1 . .
C C11 0.6843(2) 0.14257(12) 0.73997(10) 0.0172(4) Uani d 1 . .
H H11 0.717350 0.111077 0.781216 0.021 Uiso calc 1 . .
C C12 0.7357(2) 0.22559(12) 0.73271(9) 0.0168(4) Uani d 1 . .
H H12 0.804544 0.250574 0.769049 0.020 Uiso calc 1 . .
C C13 0.6873(2) 0.27230(12) 0.67274(9) 0.0136(4) Uani d 1 . .
C C14 0.7404(2) 0.36256(12) 0.66461(9) 0.0165(4) Uani d 1 . .
H H14A 0.781845 0.372603 0.614831 0.020 Uiso calc 1 . .
H H14B 0.834472 0.375278 0.698553 0.020 Uiso calc 1 . .

loop_
_atom_site_aniso_label
_atom_site_aniso_U_11
_atom_site_aniso_U_22
_atom_site_aniso_U_33
_atom_site_aniso_U_12
_atom_site_aniso_U_13
_atom_site_aniso_U_23
S1 0.0177(2) 0.0222(3) 0.0303(3) 0.0043(2) 0.0017(2) -0.0084(2)
S2 0.0214(2) 0.0154(2) 0.0144(2) -0.00114(18) -0.00091(18) -0.00374(17)
C1 0.0175(9) 0.0102(8) 0.0162(8) -0.0024(7) 0.0009(7) -0.0005(7)
C2 0.0107(8) 0.0137(8) 0.0135(8) -0.0037(7) -0.0005(7) -0.0001(7)
C3 0.0136(8) 0.0140(8) 0.0176(8) -0.0013(7) -0.0034(7) 0.0015(7)
C4 0.0162(9) 0.0218(10) 0.0134(8) -0.0041(8) -0.0035(7) 0.0053(7)
C5 0.0158(9) 0.0233(10) 0.0120(8) -0.0013(8) 0.0006(7) -0.0022(7)
C6 0.0127(8) 0.0155(9) 0.0155(8) 0.0015(7) -0.0007(7) -0.0011(7)
C7 0.0091(8) 0.0145(8) 0.0120(8) -0.0018(7) -0.0010(6) -0.0001(6)
C8 0.0102(8) 0.0149(9) 0.0123(8) 0.0017(7) 0.0020(6) -0.0008(7)
C9 0.0124(8) 0.0167(9) 0.0151(8) 0.0002(7) 0.0006(7) -0.0017(7)
C10 0.0152(9) 0.0159(9) 0.0200(9) 0.0009(7) 0.0041(7) 0.0029(7)
C11 0.0141(9) 0.0233(10) 0.0143(8) 0.0052(7) 0.0017(7) 0.0051(7)
C12 0.0137(8) 0.0242(10) 0.0124(8) 0.0009(8) 0.0003(7) 0.0000(7)
C13 0.0114(8) 0.0169(9) 0.0126(8) 0.0011(7) 0.0014(6) -0.0007(7)
C14 0.0136(8) 0.0206(10) 0.0153(8) -0.0028(7) -0.0035(7) -0.0014(7)

loop_
_atom_type_symbol
_atom_type_description
_atom_type_scat_dispersion_real
_atom_type_scat_dispersion_imag
_atom_type_scat_source
C C 0.0033 0.0016 'International Tables Vol C Tables 4.2.6.8 and 6.1.1.4'
H H 0.0000 0.0000 'International Tables Vol C Tables 4.2.6.8 and 6.1.1.4'
S S 0.1246 0.1234 'International Tables Vol C Tables 4.2.6.8 and 6.1.1.4'

loop_
_geom_angle_atom_site_label_1
_geom_angle_atom_site_label_2
_geom_angle_atom_site_label_3
_geom_angle_site_symmetry_1
_geom_angle_site_symmetry_3
_geom_angle
_geom_angle_publ_flag
C1 S2 C14 . . 104.2(5) y
S1 C1 S2 . . 116.1(4) y
C2 C1 S1 . . 122.4(2) y
C2 C1 S2 . . 121.4(5) y
C3 C2 C7 . . 119.5(3) ?
C3 C2 C1 . . 116.5(6) y
C7 C2 C1 . . 123.9(4) y
C4 C3 C2 . . 121.0(6) ?
C4 C3 H3 . . 119.5 ?
C2 C3 H3 . . 119.5 ?
C3 C4 C5 . . 119.5(4) ?
C3 C4 H4 . . 120.2 ?
C5 C4 H4 . . 120.2 ?
C6 C5 C4 . . 120.3(3) ?
C6 C5 H5 . . 119.9 ?
C4 C5 H5 . . 119.9 ?
C5 C6 C7 . . 121.4(6) ?
C5 C6 H6 . . 119.3 ?
C7 C6 H6 . . 119.3 ?
C6 C7 C2 . . 118.2(4) ?
C6 C7 C8 . . 117.3(7) ?
C2 C7 C8 . . 124.4(3) y
C13 C8 C9 . . 118.9(3) ?
C13 C8 C7 . . 120.9(6) y
C9 C8 C7 . . 120.1(4) ?
C10 C9 C8 . . 120.6(4) ?
C10 C9 H9 . . 119.7 ?
C8 C9 H9 . . 119.7 ?
C11 C10 C9 . . 120.4(6) ?
C11 C10 H10 . . 119.8 ?
C9 C10 H10 . . 119.8 ?
C10 C11 C12 . . 119.7(3) ?
C10 C11 H11 . . 120.1 ?
C12 C11 H11 . . 120.1 ?
C13 C12 C11 . . 120.6(4) ?
C13 C12 H12 . . 119.7 ?
C11 C12 H12 . . 119.7 ?
C12 C13 C8 . . 119.8(6) ?
C8 C13 C14 . . 119.0(3) y
C12 C13 C14 . . 121.1(4) y
C13 C14 S2 . . 109.5(7) y
C13 C14 H14A . . 109.8 ?
S2 C14 H14A . . 109.8 ?
C13 C14 H14B . . 109.8 ?
S2 C14 H14B . . 109.8 ?
H14A C14 H14B . . 108.2 ?

loop_
_geom_bond_atom_site_label_1
_geom_bond_atom_site_label_2
_geom_bond_site_symmetry_2
_geom_bond_distance
_geom_bond_publ_flag
S1 C1 . 1.645(12) y
S2 C1 . 1.726(9) y
S2 C14 . 1.819(13) y
C1 C2 . 1.482(8) y
C2 C3 . 1.403(8) ?
C2 C7 . 1.412(15) y
C3 C4 . 1.380(8) ?
C3 H3 . 0.9500 ?
C4 C5 . 1.391(15) ?
C4 H4 . 0.9500 ?
C5 C6 . 1.379(8) ?
C5 H5 . 0.9500 ?
C6 C7 . 1.400(8) ?
C6 H6 . 0.9500 ?
C7 C8 . 1.483(9) y
C8 C13 . 1.401(7) y
C8 C9 . 1.402(16) ?
C9 C10 . 1.383(8) ?
C9 H9 . 0.9500 ?
C10 C11 . 1.381(7) ?
C10 H10 . 0.9500 ?
C11 C12 . 1.391(16) ?
C11 H11 . 0.9500 ?
C12 C13 . 1.390(8) ?
C12 H12 . 0.9500 ?
C13 C14 . 1.506(18) y
C14 H14A . 0.9900 ?
C14 H14B . 0.9900 ?

_cod_database_fobs_code 2244218
